data_7720339
loop_
_publ_author_name
'Halikowska-Tarasek, Katarzyna'
'Dziuk, B&#x142;a&#x17c;ej'
'Szostak, Roman'
'Szostak, Michal'
'Bisz, Elwira'

_publ_section_title
;
 IPr*<sup>BndiNHC</sup> - sterically adaptable benzyl-linked dinuclear
 N-heterocyclic carbenes.
;
_journal_issue 16
_journal_name_full 'Dalton transactions (Cambridge, England : 2003)'
_journal_page_first 6282
_journal_page_last 6293
_journal_paper_doi 10.1039/d6dt00096g
_journal_volume 55
_journal_year 2026
_chemical_formula_moiety 'C87 H80 Au2 Br2 N4 O2'
_chemical_formula_sum 'C87 H80 Au2 Br2 N4 O2'
_chemical_formula_weight 1767.30
_space_group_crystal_system monoclinic
_space_group_IT_number 14
_space_group_name_Hall '-P 2yn'
_space_group_name_H-M_alt 'P 1 21/n 1'
_atom_sites_solution_hydrogens geom
_audit_creation_date 2026-02-11
_audit_creation_method
;
Olex2 1.3
(compiled 2020.11.12 svn.r5f609507 for OlexSys, GUI svn.r6408)
;
_audit_update_record
;
2026-02-11 deposited with the CCDC.	2026-02-26 downloaded from the CCDC.
;
_cell_angle_alpha 90
_cell_angle_beta 91.0170(10)
_cell_angle_gamma 90
_cell_formula_units_Z 4
_cell_length_a 10.0962(2)
_cell_length_b 21.1239(3)
_cell_length_c 34.7463(5)
_cell_measurement_reflns_used 32495
_cell_measurement_temperature 100.01(10)
_cell_measurement_theta_max 73.0340
_cell_measurement_theta_min 2.4320
_cell_volume 7409.2(2)
_computing_cell_refinement 'CrysAlisPro 1.171.41.93a (Rigaku OD, 2020)'
_computing_data_collection 'CrysAlisPro 1.171.41.93a (Rigaku OD, 2020)'
_computing_data_reduction 'CrysAlisPro 1.171.41.93a (Rigaku OD, 2020)'
_computing_molecular_graphics 'Olex2 1.3 (Dolomanov et al., 2009)'
_computing_publication_material 'Olex2 1.3 (Dolomanov et al., 2009)'
_computing_structure_refinement 'SHELXL 2014/7 (Sheldrick, 2015)'
_computing_structure_solution 'SHELXS 2014/7 (Sheldrick, 2015)'
_diffrn_ambient_environment N~2~
_diffrn_ambient_temperature 100.01(10)
_diffrn_detector 'Hybrid Pixel Array Detector'
_diffrn_detector_area_resol_mean 10.0000
_diffrn_detector_type 'HyPix-Arc 150'
_diffrn_measured_fraction_theta_full 0.999
_diffrn_measured_fraction_theta_max 0.979
_diffrn_measurement_details
;
List of Runs (angles in degrees, time in seconds):

  # Type    Start    End  Width  t~exp~   \w     \q     \k     \f   Frames
#--------------------------------------------------------------------------
  1  \w     34.00  73.00   0.50    0.70    --   75.49-125.00-120.00   78
  2  \w     39.00  64.00   0.50    0.70    --   75.49-125.00 -90.00   50
  3  \w     45.00  72.00   0.50    0.70    --   76.74-125.00 -30.00   54
  4  \w     74.00 100.00   0.50    0.70    --   76.74-125.00 -30.00   52
  5  \w     65.00 102.00   0.50    0.70    --   76.74-125.00  30.00   74
  6  \w     26.00  53.00   0.50    0.70    --   61.88 -95.00 -60.00   54
  7  \w     24.00  70.00   0.50    0.70    --   61.88 -95.00   0.00   92
  8  \w     32.00  57.00   0.50    0.70    --   61.88 -95.00-120.00   50
  9  \w     54.00  80.00   0.50    0.70    --   75.49 -95.00  30.00   52
 10  \w     51.00  76.00   0.50    0.70    --   76.74 -95.00 -60.00   50
 11  \w     48.00  81.00   0.50    0.70    --   75.49 -95.00  60.00   66
 12  \w     39.00  64.00   0.50    0.70    --   76.74 -95.00  90.00   50
 13  \w     40.00  81.00   0.50    0.70    --   75.49 -95.00 150.00   82
 14  \w     24.00  70.00   0.50    0.70    --   61.88 -95.00 150.00   92
 15  \w     24.00  68.00   0.50    0.70    --   61.88 -95.00 120.00   88
 16  \w     25.00  65.00   0.50    0.70    --   61.88 -95.00  60.00   80
 17  \w     49.00  74.00   0.50    0.70    --   76.74 -95.00 -30.00   50
 18  \w     39.00  78.00   0.50    0.70    --   76.74 -95.00 -90.00   78
 19  \w     41.00  73.00   0.50    0.70    --   76.74   0.00-180.00   64
 20  \w     53.00 106.00   0.50    0.70    --   75.49  15.00-150.00  106
 21  \w     88.00 121.00   0.50    0.70    --   76.74  15.00 -30.00   66
 22  \w     49.00  84.00   0.50    0.70    --   76.74  15.00 -30.00   70
 23  \w     52.00  96.00   0.50    0.70    --   61.88   0.00  30.00   88
 24  \w     49.00 127.00   0.50    0.70    --   80.75  18.00  32.77  156
 25  \w     74.00 116.00   0.50    0.70    --   75.49  15.00  90.00   84
 26  \w     55.00 108.00   0.50    0.70    --   76.74  15.00 150.00  106
 27  \w   -115.00 -90.00   0.50    0.70    --  -79.25 -54.00  69.25   50
 28  \w   -118.00 -93.00   0.50    0.70    --  -79.25 -48.00   8.61   50
 29  \w    -87.00 -32.00   0.50    0.70    --  -62.89 -15.00-180.00  110
 30  \w    -65.00 -39.00   0.50    0.70    --  -76.48 125.00-150.00   52
 31  \w    -88.00 -44.00   0.50    0.70    --  -62.89 125.00 -90.00   88
 32  \w    -66.00 -39.00   0.50    0.70    --  -74.79 125.00 -60.00   54
 33  \w    -64.00 -35.00   0.50    0.70    --  -76.48 125.00 -30.00   58
 34  \w    -75.00 -49.00   0.50    0.70    --  -79.25  77.00 119.89   52
 35  \w   -103.00 -70.00   0.50    0.70    --  -76.48 125.00 150.00   66
;
_diffrn_measurement_device 'four-circle diffractometer'
_diffrn_measurement_device_type 'XtaLAB Synergy R, DW system, HyPix-Arc 150'
_diffrn_measurement_method '\w scans'
_diffrn_orient_matrix_type 'CrysAlisPro convention (1999,Acta A55,543-557)'
_diffrn_orient_matrix_UB_11 0.0921498000
_diffrn_orient_matrix_UB_12 -0.0178227000
_diffrn_orient_matrix_UB_13 -0.0331809000
_diffrn_orient_matrix_UB_21 -0.1084213000
_diffrn_orient_matrix_UB_22 -0.0433198000
_diffrn_orient_matrix_UB_23 -0.0171295000
_diffrn_orient_matrix_UB_31 -0.0552126000
_diffrn_orient_matrix_UB_32 0.0559067000
_diffrn_orient_matrix_UB_33 -0.0239010000
_diffrn_radiation_monochromator mirror
_diffrn_radiation_probe x-ray
_diffrn_radiation_type 'Cu K\a'
_diffrn_radiation_wavelength 1.54184
_diffrn_reflns_av_R_equivalents 0.0564
_diffrn_reflns_av_unetI/netI 0.0370
_diffrn_reflns_Laue_measured_fraction_full 0.999
_diffrn_reflns_Laue_measured_fraction_max 0.979
_diffrn_reflns_limit_h_max 12
_diffrn_reflns_limit_h_min -12
_diffrn_reflns_limit_k_max 26
_diffrn_reflns_limit_k_min -23
_diffrn_reflns_limit_l_max 43
_diffrn_reflns_limit_l_min -42
_diffrn_reflns_number 76946
_diffrn_reflns_point_group_measured_fraction_full 0.999
_diffrn_reflns_point_group_measured_fraction_max 0.979
_diffrn_reflns_theta_full 67.684
_diffrn_reflns_theta_max 74.504
_diffrn_reflns_theta_min 2.448
_diffrn_source 'Rotating-anode X-ray tube'
_diffrn_source_type 'Rigaku (Cu) X-ray Source'
_exptl_absorpt_coefficient_mu 8.993
_exptl_absorpt_correction_T_max 1.000
_exptl_absorpt_correction_T_min 0.755
_exptl_absorpt_correction_type gaussian
_exptl_absorpt_process_details
;
CrysAlisPro 1.171.41.93a (Rigaku Oxford Diffraction, 2020)
Numerical absorption correction based on gaussian integration over
a multifaceted crystal model
Empirical absorption correction using spherical harmonics,
implemented in SCALE3 ABSPACK scaling algorithm.
;
_exptl_crystal_colour yellow
_exptl_crystal_colour_primary yellow
_exptl_crystal_density_diffrn 1.584
_exptl_crystal_density_method 'not measured'
_exptl_crystal_description irregular
_exptl_crystal_F_000 3496
_exptl_crystal_size_max 0.122
_exptl_crystal_size_mid 0.096
_exptl_crystal_size_min 0.062
_refine_diff_density_max 1.594
_refine_diff_density_min -2.427
_refine_diff_density_rms 0.135
_refine_ls_extinction_method none
_refine_ls_goodness_of_fit_ref 1.036
_refine_ls_hydrogen_treatment constr
_refine_ls_matrix_type full
_refine_ls_number_parameters 882
_refine_ls_number_reflns 14856
_refine_ls_number_restraints 0
_refine_ls_restrained_S_all 1.036
_refine_ls_R_factor_all 0.0563
_refine_ls_R_factor_gt 0.0459
_refine_ls_shift/su_max 0.004
_refine_ls_shift/su_mean 0.000
_refine_ls_structure_factor_coef Fsqd
_refine_ls_weighting_details 'w=1/[\s^2^(Fo^2^)+(0.0557P)^2^+35.5680P] where P=(Fo^2^+2Fc^2^)/3'
_refine_ls_weighting_scheme calc
_refine_ls_wR_factor_gt 0.1148
_refine_ls_wR_factor_ref 0.1196
_reflns_Friedel_coverage 0.000
_reflns_number_gt 12380
_reflns_number_total 14856
_reflns_threshold_expression 'I > 2\s(I)'
_cod_data_source_file d6dt00096g2.cif
_cod_data_source_block 4e
_cod_depositor_comments 'Adding full bibliography for 7720336--7720340.cif.'
_cod_database_code 7720339
_shelx_shelxl_version_number 2014/7
_chemical_oxdiff_formula 'C42 H36 N16 O16 Au1'
_shelx_space_group_comment
;
The symmetry employed for this shelxl refinement is uniquely defined
by the following loop, which should always be used as a source of
symmetry information in preference to the above space-group names.
They are only intended as comments.
;
_reflns_odcompleteness_completeness 99.83
_reflns_odcompleteness_iscentric 1
_reflns_odcompleteness_theta 71.98
_olex2_refinement_description
;
1. Fixed Uiso
 At 1.2 times of:
  All C(H) groups, All C(H,H) groups
 At 1.5 times of:
  All C(H,H,H) groups
2.a Ternary CH refined with riding coordinates:
 C10(H10), C24(H24), C59(H59), C73(H73)
2.b Secondary CH2 refined with riding coordinates:
 C39(H39A,H39B), C49(H49A,H49B)
2.c Aromatic/amide H refined with riding coordinates:
 C6(H6), C8(H8), C12(H12), C13(H13), C14(H14), C15(H15), C16(H16), C18(H18),
 C19(H19), C20(H20), C21(H21), C22(H22), C26(H26), C27(H27), C28(H28), C29(H29),
  C30(H30), C32(H32), C33(H33), C34(H34), C35(H35), C36(H36), C44(H44),
 C55(H55), C57(H57), C61(H61), C62(H62), C63(H63), C64(H64), C65(H65), C67(H67),
  C68(H68), C69(H69), C70(H70), C71(H71), C75(H75), C76(H76), C77(H77),
 C78(H78), C79(H79), C81(H81), C82(H82), C83(H83), C84(H84), C85(H85)
2.d Idealised Me refined with riding coordinates:
 C46(H46A,H46B,H46C)
2.e Idealised Me refined as rotating group:
 C23(H23A,H23B,H23C), C37(H37A,H37B,H37C), C38(H38A,H38B,H38C), C47(H47A,H47B,
 H47C), C48(H48A,H48B,H48C), C72(H72A,H72B,H72C), C86(H86A,H86B,H86C), C87(H87A,
 H87B,H87C)
;
_olex2_submission_special_instructions 'No special instructions were received'
_oxdiff_exptl_absorpt_empirical_details
;
Empirical correction (ABSPACK) includes:
- Absorption correction using spherical harmonics
- Frame scaling
;
_oxdiff_exptl_absorpt_empirical_full_max 1.434
_oxdiff_exptl_absorpt_empirical_full_min 0.820

loop_
_space_group_symop_operation_xyz
'x, y, z'
'-x+1/2, y+1/2, -z+1/2'
'-x, -y, -z'
'x-1/2, -y-1/2, z-1/2'

loop_
_atom_site_label
_atom_site_type_symbol
_atom_site_fract_x
_atom_site_fract_y
_atom_site_fract_z
_atom_site_U_iso_or_equiv
_atom_site_adp_type
_atom_site_occupancy
_atom_site_site_symmetry_order
_atom_site_calc_flag
_atom_site_refinement_flags_posn
_atom_site_refinement_flags_adp
_atom_site_refinement_flags_occupancy
_atom_site_disorder_assembly
_atom_site_disorder_group
Au1 Au 0.30791(2) 0.56760(2) 0.39428(2) 0.02659(7) Uani 1 1 d . . . . .
Au2 Au 0.25046(3) 0.73920(2) 0.60593(2) 0.03504(8) Uani 1 1 d . . . . .
Br1 Br 0.52159(7) 0.59648(3) 0.41989(2) 0.04104(16) Uani 1 1 d . . . . .
Br2 Br 0.21401(9) 0.71559(5) 0.67205(2) 0.0594(2) Uani 1 1 d . . . . .
N1 N 0.0788(5) 0.5601(2) 0.33816(14) 0.0286(10) Uani 1 1 d . . . . .
N2 N 0.0252(5) 0.5193(2) 0.39248(13) 0.0240(9) Uani 1 1 d . . . . .
N3 N 0.3592(5) 0.8026(2) 0.53652(14) 0.0283(10) Uani 1 1 d . . . . .
N4 N 0.2263(5) 0.7276(2) 0.51922(13) 0.0267(10) Uani 1 1 d . . . . .
O1 O 0.3713(5) 0.6692(2) 0.22088(13) 0.0468(13) Uani 1 1 d . . . . .
O2 O 0.6745(5) 0.9524(2) 0.63325(13) 0.0394(10) Uani 1 1 d . . . . .
C1 C 0.1298(6) 0.5461(3) 0.37418(16) 0.0274(12) Uani 1 1 d . . . . .
C2 C -0.0523(6) 0.5408(3) 0.33418(17) 0.0282(12) Uani 1 1 d . . . . .
C3 C -0.0857(6) 0.5154(3) 0.36821(17) 0.0301(13) Uani 1 1 d . . . . .
C4 C 0.1566(6) 0.5895(3) 0.30875(16) 0.0268(12) Uani 1 1 d . . . . .
C5 C 0.2188(7) 0.5516(3) 0.28127(17) 0.0314(13) Uani 1 1 d . . . . .
C6 C 0.2921(7) 0.5807(3) 0.25296(18) 0.0360(14) Uani 1 1 d . . . . .
H6 H 0.3378 0.5555 0.2349 0.043 Uiso 1 1 calc R U . . .
C7 C 0.2994(7) 0.6459(3) 0.25070(18) 0.0364(14) Uani 1 1 d . . . . .
C8 C 0.2370(7) 0.6834(3) 0.27771(17) 0.0340(14) Uani 1 1 d . . . . .
H8 H 0.2422 0.7282 0.2759 0.041 Uiso 1 1 calc R U . . .
C9 C 0.1667(6) 0.6556(3) 0.30752(17) 0.0282(12) Uani 1 1 d . . . . .
C10 C 0.2043(6) 0.4796(3) 0.28126(17) 0.0309(13) Uani 1 1 d . . . . .
H10 H 0.1797 0.4675 0.3080 0.037 Uiso 1 1 calc R U . . .
C11 C 0.3349(7) 0.4469(3) 0.27353(18) 0.0343(14) Uani 1 1 d . . . . .
C12 C 0.4445(7) 0.4589(4) 0.2975(2) 0.0465(17) Uani 1 1 d . . . . .
H12 H 0.4383 0.4897 0.3173 0.056 Uiso 1 1 calc R U . . .
C13 C 0.5622(8) 0.4262(4) 0.2929(2) 0.0506(18) Uani 1 1 d . . . . .
H13 H 0.6349 0.4339 0.3099 0.061 Uiso 1 1 calc R U . . .
C14 C 0.5743(8) 0.3831(4) 0.2640(2) 0.0505(18) Uani 1 1 d . . . . .
H14 H 0.6548 0.3605 0.2610 0.061 Uiso 1 1 calc R U . . .
C15 C 0.4690(8) 0.3726(4) 0.2391(2) 0.0493(18) Uani 1 1 d . . . . .
H15 H 0.4776 0.3434 0.2185 0.059 Uiso 1 1 calc R U . . .
C16 C 0.3512(7) 0.4042(3) 0.24401(19) 0.0406(15) Uani 1 1 d . . . . .
H16 H 0.2795 0.3964 0.2266 0.049 Uiso 1 1 calc R U . . .
C17 C 0.0932(7) 0.4558(3) 0.25501(17) 0.0332(13) Uani 1 1 d . . . . .
C18 C 0.0298(7) 0.3995(3) 0.2642(2) 0.0404(15) Uani 1 1 d . . . . .
H18 H 0.0544 0.3780 0.2873 0.049 Uiso 1 1 calc R U . . .
C19 C -0.0685(7) 0.3740(3) 0.2405(2) 0.0454(17) Uani 1 1 d . . . . .
H19 H -0.1085 0.3349 0.2472 0.054 Uiso 1 1 calc R U . . .
C20 C -0.1081(7) 0.4049(3) 0.2076(2) 0.0453(17) Uani 1 1 d . . . . .
H20 H -0.1761 0.3876 0.1915 0.054 Uiso 1 1 calc R U . . .
C21 C -0.0476(8) 0.4615(4) 0.1981(2) 0.0517(19) Uani 1 1 d . . . . .
H21 H -0.0746 0.4833 0.1753 0.062 Uiso 1 1 calc R U . . .
C22 C 0.0516(7) 0.4866(3) 0.2214(2) 0.0424(16) Uani 1 1 d . . . . .
H22 H 0.0922 0.5254 0.2143 0.051 Uiso 1 1 calc R U . . .
C23 C 0.3734(10) 0.7359(3) 0.2158(2) 0.061(2) Uani 1 1 d . . . . .
H23A H 0.4354 0.7467 0.1954 0.091 Uiso 1 1 calc R U . . .
H23B H 0.4018 0.7563 0.2399 0.091 Uiso 1 1 calc R U . . .
H23C H 0.2845 0.7507 0.2085 0.091 Uiso 1 1 calc R U . . .
C24 C 0.0994(6) 0.6958(3) 0.33772(16) 0.0292(13) Uani 1 1 d . . . . .
H24 H 0.1005 0.6703 0.3620 0.035 Uiso 1 1 calc R U . . .
C25 C 0.1749(7) 0.7570(3) 0.34685(17) 0.0334(13) Uani 1 1 d . . . . .
C26 C 0.3130(7) 0.7562(3) 0.35073(19) 0.0386(15) Uani 1 1 d . . . . .
H26 H 0.3595 0.7176 0.3471 0.046 Uiso 1 1 calc R U . . .
C27 C 0.3829(8) 0.8106(3) 0.3597(2) 0.0437(16) Uani 1 1 d . . . . .
H27 H 0.4769 0.8093 0.3616 0.052 Uiso 1 1 calc R U . . .
C28 C 0.3166(8) 0.8676(3) 0.3661(2) 0.0473(18) Uani 1 1 d . . . . .
H28 H 0.3645 0.9051 0.3723 0.057 Uiso 1 1 calc R U . . .
C29 C 0.1812(8) 0.8683(3) 0.3633(2) 0.0458(17) Uani 1 1 d . . . . .
H29 H 0.1351 0.9067 0.3680 0.055 Uiso 1 1 calc R U . . .
C30 C 0.1092(8) 0.8137(3) 0.35364(19) 0.0386(15) Uani 1 1 d . . . . .
H30 H 0.0153 0.8154 0.3517 0.046 Uiso 1 1 calc R U . . .
C31 C -0.0470(7) 0.7047(3) 0.32625(17) 0.0310(13) Uani 1 1 d . . . . .
C32 C -0.1464(7) 0.6937(3) 0.35224(18) 0.0390(15) Uani 1 1 d . . . . .
H32 H -0.1227 0.6825 0.3779 0.047 Uiso 1 1 calc R U . . .
C33 C -0.2790(7) 0.6984(4) 0.3422(2) 0.0447(16) Uani 1 1 d . . . . .
H33 H -0.3446 0.6904 0.3608 0.054 Uiso 1 1 calc R U . . .
C34 C -0.3164(8) 0.7150(4) 0.3047(2) 0.0460(17) Uani 1 1 d . . . . .
H34 H -0.4073 0.7185 0.2974 0.055 Uiso 1 1 calc R U . . .
C35 C -0.2176(8) 0.7263(3) 0.2782(2) 0.0432(16) Uani 1 1 d . . . . .
H35 H -0.2414 0.7378 0.2525 0.052 Uiso 1 1 calc R U . . .
C36 C -0.0847(7) 0.7212(3) 0.28863(18) 0.0371(14) Uani 1 1 d . . . . .
H36 H -0.0187 0.7288 0.2701 0.045 Uiso 1 1 calc R U . . .
C37 C -0.1349(7) 0.5506(3) 0.29858(17) 0.0352(14) Uani 1 1 d . . . . .
H37A H -0.0893 0.5797 0.2813 0.053 Uiso 1 1 calc R U . . .
H37B H -0.2207 0.5687 0.3055 0.053 Uiso 1 1 calc R U . . .
H37C H -0.1490 0.5099 0.2856 0.053 Uiso 1 1 calc R U . . .
C38 C -0.2121(7) 0.4862(3) 0.38021(19) 0.0385(15) Uani 1 1 d . . . . .
H38A H -0.2010 0.4403 0.3822 0.058 Uiso 1 1 calc R U . . .
H38B H -0.2817 0.4958 0.3611 0.058 Uiso 1 1 calc R U . . .
H38C H -0.2372 0.5034 0.4053 0.058 Uiso 1 1 calc R U . . .
C39 C 0.0311(6) 0.4914(3) 0.43153(16) 0.0285(12) Uani 1 1 d . . . . .
H39A H 0.0618 0.4471 0.4293 0.034 Uiso 1 1 calc R U . . .
H39B H -0.0600 0.4902 0.4416 0.034 Uiso 1 1 calc R U . . .
C40 C 0.1190(6) 0.5247(3) 0.46079(15) 0.0263(12) Uani 1 1 d . . . . .
C41 C 0.0855(6) 0.5852(3) 0.47464(16) 0.0267(12) Uani 1 1 d . . . . .
C42 C 0.1661(6) 0.6135(3) 0.50346(16) 0.0269(12) Uani 1 1 d . . . . .
C43 C 0.2761(6) 0.5809(3) 0.51810(16) 0.0286(12) Uani 1 1 d . . . . .
C44 C 0.3048(6) 0.5210(3) 0.50449(17) 0.0293(12) Uani 1 1 d . . . . .
H44 H 0.3788 0.4989 0.5151 0.035 Uiso 1 1 calc R U . . .
C45 C 0.2284(6) 0.4921(3) 0.47573(17) 0.0283(12) Uani 1 1 d . . . . .
C46 C -0.0355(6) 0.6173(3) 0.45785(17) 0.0310(13) Uani 1 1 d . . . . .
H46A H -0.0769 0.5898 0.4384 0.046 Uiso 1 1 calc R U . . .
H46B H -0.0097 0.6574 0.4459 0.046 Uiso 1 1 calc R U . . .
H46C H -0.0986 0.6257 0.4783 0.046 Uiso 1 1 calc R U . . .
C47 C 0.3676(7) 0.6074(3) 0.54934(18) 0.0349(14) Uani 1 1 d . . . . .
H47A H 0.4211 0.5731 0.5605 0.052 Uiso 1 1 calc R U . . .
H47B H 0.3147 0.6270 0.5695 0.052 Uiso 1 1 calc R U . . .
H47C H 0.4261 0.6393 0.5382 0.052 Uiso 1 1 calc R U . . .
C48 C 0.2687(7) 0.4268(3) 0.4623(2) 0.0380(15) Uani 1 1 d . . . . .
H48A H 0.1973 0.3967 0.4674 0.057 Uiso 1 1 calc R U . . .
H48B H 0.3493 0.4136 0.4763 0.057 Uiso 1 1 calc R U . . .
H48C H 0.2857 0.4279 0.4347 0.057 Uiso 1 1 calc R U . . .
C49 C 0.1269(6) 0.6769(3) 0.52145(17) 0.0294(12) Uani 1 1 d . . . . .
H49A H 0.0443 0.6917 0.5086 0.035 Uiso 1 1 calc R U . . .
H49B H 0.1069 0.6695 0.5489 0.035 Uiso 1 1 calc R U . . .
C50 C 0.2805(6) 0.7568(3) 0.55063(17) 0.0319(13) Uani 1 1 d . . . . .
C51 C 0.3553(6) 0.8028(3) 0.49607(17) 0.0296(12) Uani 1 1 d . . . . .
C52 C 0.2709(6) 0.7558(3) 0.48564(17) 0.0297(12) Uani 1 1 d . . . . .
C53 C 0.4449(6) 0.8409(3) 0.56088(16) 0.0288(12) Uani 1 1 d . . . . .
C54 C 0.5729(6) 0.8207(3) 0.56922(16) 0.0289(12) Uani 1 1 d . . . . .
C55 C 0.6530(6) 0.8571(3) 0.59412(17) 0.0316(13) Uani 1 1 d . . . . .
H55 H 0.7408 0.8439 0.6003 0.038 Uiso 1 1 calc R U . . .
C56 C 0.6030(7) 0.9125(3) 0.60964(17) 0.0333(13) Uani 1 1 d . . . . .
C57 C 0.4734(7) 0.9313(3) 0.60177(18) 0.0346(13) Uani 1 1 d . . . . .
H57 H 0.4407 0.9692 0.6128 0.041 Uiso 1 1 calc R U . . .
C58 C 0.3912(6) 0.8955(3) 0.57807(18) 0.0324(13) Uani 1 1 d . . . . .
C59 C 0.6252(6) 0.7595(3) 0.55211(17) 0.0296(12) Uani 1 1 d . . . . .
H59 H 0.5453 0.7333 0.5457 0.036 Uiso 1 1 calc R U . . .
C60 C 0.6948(6) 0.7695(3) 0.51447(17) 0.0302(12) Uani 1 1 d . . . . .
C61 C 0.6639(6) 0.7301(3) 0.48320(17) 0.0311(13) Uani 1 1 d . . . . .
H61 H 0.6022 0.6966 0.4864 0.037 Uiso 1 1 calc R U . . .
C62 C 0.7216(7) 0.7390(3) 0.44773(18) 0.0366(14) Uani 1 1 d . . . . .
H62 H 0.6988 0.7119 0.4268 0.044 Uiso 1 1 calc R U . . .
C63 C 0.8132(7) 0.7877(3) 0.44262(19) 0.0409(15) Uani 1 1 d . . . . .
H63 H 0.8524 0.7943 0.4183 0.049 Uiso 1 1 calc R U . . .
C64 C 0.8458(7) 0.8259(3) 0.47320(19) 0.0427(16) Uani 1 1 d . . . . .
H64 H 0.9095 0.8586 0.4701 0.051 Uiso 1 1 calc R U . . .
C65 C 0.7866(7) 0.8174(3) 0.50876(19) 0.0382(15) Uani 1 1 d . . . . .
H65 H 0.8094 0.8449 0.5295 0.046 Uiso 1 1 calc R U . . .
C66 C 0.7036(7) 0.7219(3) 0.58152(18) 0.0323(13) Uani 1 1 d . . . . .
C67 C 0.8411(7) 0.7171(3) 0.58174(19) 0.0370(14) Uani 1 1 d . . . . .
H67 H 0.8911 0.7398 0.5634 0.044 Uiso 1 1 calc R U . . .
C68 C 0.9050(8) 0.6790(3) 0.6090(2) 0.0468(17) Uani 1 1 d . . . . .
H68 H 0.9990 0.6764 0.6091 0.056 Uiso 1 1 calc R U . . .
C69 C 0.8361(10) 0.6453(4) 0.6354(2) 0.056(2) Uani 1 1 d . . . . .
H69 H 0.8809 0.6176 0.6528 0.067 Uiso 1 1 calc R U . . .
C70 C 0.6996(9) 0.6519(4) 0.6366(2) 0.056(2) Uani 1 1 d . . . . .
H70 H 0.6514 0.6307 0.6560 0.068 Uiso 1 1 calc R U . . .
C71 C 0.6337(8) 0.6885(3) 0.6101(2) 0.0456(17) Uani 1 1 d . . . . .
H71 H 0.5399 0.6916 0.6108 0.055 Uiso 1 1 calc R U . . .
C72 C 0.8038(7) 0.9336(3) 0.6451(2) 0.0427(16) Uani 1 1 d . . . . .
H72A H 0.8580 0.9265 0.6223 0.064 Uiso 1 1 calc R U . . .
H72B H 0.7987 0.8944 0.6600 0.064 Uiso 1 1 calc R U . . .
H72C H 0.8442 0.9670 0.6610 0.064 Uiso 1 1 calc R U . . .
C73 C 0.2482(7) 0.9146(3) 0.57094(18) 0.0362(14) Uani 1 1 d . . . . .
H73 H 0.1964 0.8744 0.5687 0.043 Uiso 1 1 calc R U . . .
C74 C 0.1930(7) 0.9501(4) 0.6052(2) 0.0422(16) Uani 1 1 d . . . . .
C75 C 0.1661(8) 0.9139(4) 0.6381(2) 0.0518(19) Uani 1 1 d . . . . .
H75 H 0.1763 0.8692 0.6375 0.062 Uiso 1 1 calc R U . . .
C76 C 0.1242(8) 0.9438(5) 0.6717(3) 0.066(3) Uani 1 1 d . . . . .
H76 H 0.1070 0.9194 0.6940 0.079 Uiso 1 1 calc R U . . .
C77 C 0.1082(8) 1.0073(5) 0.6725(3) 0.071(3) Uani 1 1 d . . . . .
H77 H 0.0805 1.0273 0.6955 0.085 Uiso 1 1 calc R U . . .
C78 C 0.1314(8) 1.0429(5) 0.6406(3) 0.070(3) Uani 1 1 d . . . . .
H78 H 0.1185 1.0874 0.6415 0.084 Uiso 1 1 calc R U . . .
C79 C 0.1741(7) 1.0146(4) 0.6065(3) 0.053(2) Uani 1 1 d . . . . .
H79 H 0.1900 1.0399 0.5845 0.064 Uiso 1 1 calc R U . . .
C80 C 0.2328(7) 0.9481(3) 0.5322(2) 0.0385(15) Uani 1 1 d . . . . .
C81 C 0.3188(7) 0.9949(3) 0.5201(2) 0.0431(16) Uani 1 1 d . . . . .
H81 H 0.3877 1.0089 0.5370 0.052 Uiso 1 1 calc R U . . .
C82 C 0.3069(7) 1.0216(3) 0.4841(2) 0.0467(17) Uani 1 1 d . . . . .
H82 H 0.3679 1.0532 0.4764 0.056 Uiso 1 1 calc R U . . .
C83 C 0.2076(8) 1.0029(4) 0.4593(2) 0.0528(19) Uani 1 1 d . . . . .
H83 H 0.1987 1.0216 0.4345 0.063 Uiso 1 1 calc R U . . .
C84 C 0.1205(9) 0.9564(4) 0.4707(3) 0.061(2) Uani 1 1 d . . . . .
H84 H 0.0520 0.9427 0.4536 0.073 Uiso 1 1 calc R U . . .
C85 C 0.1320(7) 0.9298(4) 0.5069(2) 0.0506(19) Uani 1 1 d . . . . .
H85 H 0.0703 0.8985 0.5146 0.061 Uiso 1 1 calc R U . . .
C86 C 0.4291(7) 0.8491(3) 0.47243(17) 0.0342(14) Uani 1 1 d . . . . .
H86A H 0.3809 0.8894 0.4717 0.051 Uiso 1 1 calc R U . . .
H86B H 0.4376 0.8327 0.4462 0.051 Uiso 1 1 calc R U . . .
H86C H 0.5174 0.8558 0.4838 0.051 Uiso 1 1 calc R U . . .
C87 C 0.2250(7) 0.7359(3) 0.44664(16) 0.0340(13) Uani 1 1 d . . . . .
H87A H 0.2548 0.6926 0.4417 0.051 Uiso 1 1 calc R U . . .
H87B H 0.2618 0.7645 0.4274 0.051 Uiso 1 1 calc R U . . .
H87C H 0.1280 0.7376 0.4452 0.051 Uiso 1 1 calc R U . . .

loop_
_atom_site_aniso_label
_atom_site_aniso_U_11
_atom_site_aniso_U_22
_atom_site_aniso_U_33
_atom_site_aniso_U_23
_atom_site_aniso_U_13
_atom_site_aniso_U_12
Au1 0.02938(13) 0.02338(12) 0.02720(12) 0.00148(9) 0.00614(9) -0.00204(9)
Au2 0.03861(15) 0.04083(15) 0.02586(13) -0.00440(10) 0.00553(10) -0.00244(12)
Br1 0.0321(3) 0.0445(4) 0.0465(4) 0.0053(3) -0.0009(3) -0.0057(3)
Br2 0.0607(5) 0.0898(7) 0.0281(4) 0.0014(4) 0.0087(3) 0.0009(5)
N1 0.033(3) 0.027(2) 0.026(2) 0.0018(19) 0.010(2) -0.002(2)
N2 0.025(2) 0.023(2) 0.024(2) -0.0020(18) 0.0055(18) -0.0038(18)
N3 0.036(3) 0.024(2) 0.025(2) -0.0051(19) 0.003(2) -0.003(2)
N4 0.033(3) 0.027(2) 0.020(2) -0.0023(18) 0.0040(19) 0.002(2)
O1 0.074(4) 0.028(2) 0.039(3) 0.0024(19) 0.029(2) -0.009(2)
O2 0.044(3) 0.035(2) 0.039(2) -0.015(2) -0.003(2) -0.005(2)
C1 0.037(3) 0.023(3) 0.023(3) 0.001(2) 0.014(2) 0.004(2)
C2 0.029(3) 0.025(3) 0.030(3) -0.007(2) 0.002(2) -0.003(2)
C3 0.031(3) 0.028(3) 0.032(3) -0.003(2) 0.012(2) -0.003(2)
C4 0.029(3) 0.028(3) 0.023(3) 0.000(2) 0.007(2) -0.002(2)
C5 0.044(4) 0.026(3) 0.024(3) 0.001(2) 0.007(2) -0.004(3)
C6 0.049(4) 0.026(3) 0.033(3) -0.002(2) 0.016(3) -0.002(3)
C7 0.047(4) 0.030(3) 0.032(3) 0.005(3) 0.011(3) -0.011(3)
C8 0.050(4) 0.024(3) 0.029(3) 0.002(2) 0.009(3) -0.006(3)
C9 0.031(3) 0.025(3) 0.028(3) 0.000(2) 0.006(2) 0.000(2)
C10 0.042(4) 0.023(3) 0.028(3) 0.000(2) 0.009(3) -0.002(2)
C11 0.043(4) 0.029(3) 0.031(3) 0.002(2) 0.006(3) -0.004(3)
C12 0.046(4) 0.048(4) 0.046(4) -0.007(3) 0.002(3) -0.012(3)
C13 0.040(4) 0.054(5) 0.058(5) -0.004(4) -0.002(3) -0.005(3)
C14 0.051(5) 0.046(4) 0.055(5) 0.002(3) 0.009(4) 0.009(3)
C15 0.057(5) 0.046(4) 0.044(4) -0.008(3) -0.003(3) 0.014(4)
C16 0.052(4) 0.036(3) 0.035(3) -0.003(3) 0.000(3) 0.007(3)
C17 0.040(4) 0.029(3) 0.031(3) -0.003(2) 0.011(3) 0.001(3)
C18 0.049(4) 0.031(3) 0.042(4) 0.003(3) 0.006(3) -0.011(3)
C19 0.044(4) 0.039(4) 0.053(4) 0.002(3) 0.000(3) -0.005(3)
C20 0.043(4) 0.044(4) 0.049(4) -0.005(3) 0.001(3) -0.010(3)
C21 0.054(5) 0.062(5) 0.039(4) 0.007(4) 0.001(3) 0.000(4)
C22 0.041(4) 0.042(4) 0.044(4) 0.008(3) 0.007(3) -0.007(3)
C23 0.088(7) 0.035(4) 0.059(5) 0.011(4) 0.035(5) -0.006(4)
C24 0.046(4) 0.020(3) 0.021(3) 0.003(2) 0.005(2) 0.006(2)
C25 0.049(4) 0.027(3) 0.024(3) -0.002(2) 0.004(3) 0.005(3)
C26 0.049(4) 0.030(3) 0.037(3) -0.003(3) 0.008(3) -0.001(3)
C27 0.051(4) 0.037(4) 0.043(4) -0.006(3) 0.003(3) -0.007(3)
C28 0.063(5) 0.036(4) 0.043(4) 0.001(3) 0.001(3) -0.014(3)
C29 0.067(5) 0.025(3) 0.044(4) -0.005(3) -0.003(3) 0.003(3)
C30 0.051(4) 0.029(3) 0.035(3) -0.001(3) -0.004(3) 0.005(3)
C31 0.044(4) 0.023(3) 0.026(3) 0.001(2) 0.005(3) 0.002(3)
C32 0.046(4) 0.045(4) 0.027(3) 0.001(3) 0.007(3) 0.009(3)
C33 0.039(4) 0.057(4) 0.038(4) 0.001(3) 0.007(3) 0.005(3)
C34 0.044(4) 0.052(4) 0.042(4) 0.007(3) 0.002(3) 0.009(3)
C35 0.053(4) 0.043(4) 0.034(3) 0.011(3) 0.000(3) 0.005(3)
C36 0.047(4) 0.035(3) 0.029(3) 0.005(3) 0.005(3) 0.002(3)
C37 0.038(4) 0.037(3) 0.030(3) -0.003(3) 0.000(3) -0.004(3)
C38 0.036(4) 0.045(4) 0.035(3) -0.008(3) 0.007(3) -0.014(3)
C39 0.039(3) 0.024(3) 0.023(3) -0.001(2) 0.009(2) -0.006(2)
C40 0.036(3) 0.024(3) 0.020(3) 0.003(2) 0.010(2) -0.006(2)
C41 0.034(3) 0.024(3) 0.023(3) 0.003(2) 0.008(2) 0.001(2)
C42 0.027(3) 0.025(3) 0.030(3) 0.002(2) 0.009(2) 0.001(2)
C43 0.029(3) 0.030(3) 0.028(3) 0.004(2) 0.008(2) -0.007(2)
C44 0.027(3) 0.032(3) 0.030(3) 0.007(2) 0.002(2) 0.001(2)
C45 0.031(3) 0.024(3) 0.030(3) 0.002(2) 0.010(2) 0.001(2)
C46 0.034(3) 0.030(3) 0.029(3) -0.005(2) 0.001(2) -0.001(2)
C47 0.039(4) 0.031(3) 0.034(3) 0.004(3) -0.003(3) -0.006(3)
C48 0.047(4) 0.026(3) 0.040(4) 0.001(3) 0.003(3) 0.007(3)
C49 0.033(3) 0.028(3) 0.027(3) -0.002(2) 0.009(2) -0.002(2)
C50 0.037(3) 0.031(3) 0.028(3) -0.009(2) 0.006(2) 0.005(3)
C51 0.036(3) 0.026(3) 0.026(3) -0.002(2) 0.005(2) 0.001(2)
C52 0.038(3) 0.026(3) 0.025(3) -0.004(2) 0.003(2) 0.000(2)
C53 0.039(3) 0.024(3) 0.024(3) -0.005(2) 0.003(2) -0.007(2)
C54 0.038(3) 0.022(3) 0.027(3) -0.002(2) 0.008(2) -0.007(2)
C55 0.032(3) 0.031(3) 0.032(3) -0.001(2) 0.006(2) -0.005(2)
C56 0.041(4) 0.030(3) 0.029(3) -0.007(2) 0.003(3) -0.004(3)
C57 0.040(4) 0.032(3) 0.031(3) -0.007(3) 0.002(3) 0.000(3)
C58 0.037(3) 0.026(3) 0.035(3) -0.004(2) 0.006(3) -0.001(2)
C59 0.031(3) 0.024(3) 0.034(3) -0.004(2) 0.002(2) -0.001(2)
C60 0.036(3) 0.025(3) 0.029(3) -0.001(2) 0.000(2) 0.002(2)
C61 0.036(3) 0.026(3) 0.031(3) -0.006(2) 0.003(2) 0.002(2)
C62 0.041(4) 0.040(3) 0.029(3) -0.009(3) 0.003(3) 0.005(3)
C63 0.051(4) 0.044(4) 0.028(3) 0.001(3) 0.012(3) 0.002(3)
C64 0.052(4) 0.040(4) 0.036(4) 0.003(3) 0.003(3) -0.013(3)
C65 0.045(4) 0.035(3) 0.034(3) -0.004(3) 0.001(3) -0.011(3)
C66 0.042(4) 0.023(3) 0.033(3) -0.006(2) 0.005(3) -0.004(2)
C67 0.045(4) 0.026(3) 0.040(4) -0.004(3) 0.005(3) 0.001(3)
C68 0.047(4) 0.045(4) 0.048(4) -0.006(3) -0.007(3) -0.002(3)
C69 0.084(6) 0.044(4) 0.040(4) 0.006(3) -0.008(4) -0.008(4)
C70 0.065(6) 0.055(5) 0.050(5) 0.011(4) 0.006(4) -0.009(4)
C71 0.049(4) 0.046(4) 0.041(4) 0.004(3) 0.008(3) -0.008(3)
C72 0.043(4) 0.040(4) 0.044(4) -0.013(3) -0.006(3) -0.005(3)
C73 0.040(4) 0.033(3) 0.035(3) -0.007(3) -0.002(3) 0.000(3)
C74 0.033(3) 0.050(4) 0.044(4) -0.019(3) -0.006(3) 0.007(3)
C75 0.044(4) 0.063(5) 0.048(4) -0.016(4) 0.010(3) 0.003(4)
C76 0.047(5) 0.101(8) 0.049(5) -0.032(5) 0.010(4) 0.002(5)
C77 0.037(4) 0.100(8) 0.074(6) -0.054(6) -0.001(4) 0.005(5)
C78 0.036(4) 0.072(6) 0.102(8) -0.049(6) -0.001(5) 0.008(4)
C79 0.041(4) 0.047(4) 0.072(5) -0.023(4) -0.008(4) 0.013(3)
C80 0.042(4) 0.029(3) 0.045(4) -0.003(3) 0.004(3) 0.003(3)
C81 0.047(4) 0.029(3) 0.053(4) -0.001(3) -0.005(3) 0.001(3)
C82 0.039(4) 0.040(4) 0.061(5) 0.010(3) -0.001(3) -0.005(3)
C83 0.055(5) 0.055(5) 0.049(4) 0.017(4) -0.002(4) -0.005(4)
C84 0.055(5) 0.068(5) 0.059(5) 0.018(4) -0.017(4) -0.018(4)
C85 0.037(4) 0.059(5) 0.056(5) 0.008(4) -0.006(3) -0.012(3)
C86 0.046(4) 0.029(3) 0.028(3) 0.001(2) 0.001(3) -0.005(3)
C87 0.048(4) 0.031(3) 0.024(3) -0.002(2) 0.000(3) -0.005(3)

loop_
_atom_type_symbol
_atom_type_description
_atom_type_scat_dispersion_real
_atom_type_scat_dispersion_imag
_atom_type_scat_source
C C 0.0181 0.0091 'International Tables Vol C Tables 4.2.6.8 and 6.1.1.4'
H H 0.0000 0.0000 'International Tables Vol C Tables 4.2.6.8 and 6.1.1.4'
Au Au -4.4197 7.2980 'International Tables Vol C Tables 4.2.6.8 and 6.1.1.4'
Br Br -0.6763 1.2805 'International Tables Vol C Tables 4.2.6.8 and 6.1.1.4'
N N 0.0311 0.0180 'International Tables Vol C Tables 4.2.6.8 and 6.1.1.4'
O O 0.0492 0.0322 'International Tables Vol C Tables 4.2.6.8 and 6.1.1.4'

loop_
_exptl_crystal_face_index_h
_exptl_crystal_face_index_k
_exptl_crystal_face_index_l
_exptl_crystal_face_perp_dist
-2 11 -11 0.0249
2 -11 11 0.0370
-4 0 -17 0.0236
2 13 4 0.0276
-3 -12 -8 0.0416
6 -3 6 0.0724
-6 0 -3 0.0379
2 11 -11 0.0197
-3 -11 10 0.0494
0 0 -23 0.0215
-3 10 12 0.0247
0 12 -11 0.0195

loop_
_geom_angle_atom_site_label_1
_geom_angle_atom_site_label_2
_geom_angle_atom_site_label_3
_geom_angle
_geom_angle_site_symmetry_1
_geom_angle_site_symmetry_3
_geom_angle_publ_flag
C1 Au1 Br1 178.15(16) . . ?
C50 Au2 Br2 178.71(17) . . ?
C1 N1 C2 111.6(5) . . ?
C1 N1 C4 122.5(5) . . ?
C2 N1 C4 125.9(5) . . ?
C1 N2 C3 111.2(5) . . ?
C1 N2 C39 125.0(5) . . ?
C3 N2 C39 123.5(5) . . ?
C50 N3 C51 111.0(5) . . ?
C50 N3 C53 122.6(5) . . ?
C51 N3 C53 126.1(5) . . ?
C50 N4 C49 123.6(5) . . ?
C50 N4 C52 110.3(5) . . ?
C52 N4 C49 125.9(5) . . ?
C7 O1 C23 117.5(5) . . ?
C56 O2 C72 118.2(5) . . ?
N1 C1 Au1 126.7(4) . . ?
N2 C1 Au1 129.7(4) . . ?
N2 C1 N1 103.5(5) . . ?
N1 C2 C37 124.0(5) . . ?
C3 C2 N1 106.4(5) . . ?
C3 C2 C37 129.5(6) . . ?
N2 C3 C38 122.7(5) . . ?
C2 C3 N2 107.3(5) . . ?
C2 C3 C38 130.0(6) . . ?
C5 C4 N1 119.5(5) . . ?
C9 C4 N1 119.5(5) . . ?
C9 C4 C5 121.0(5) . . ?
C4 C5 C10 121.6(5) . . ?
C6 C5 C4 118.7(5) . . ?
C6 C5 C10 119.6(5) . . ?
C5 C6 H6 119.6 . . ?
C7 C6 C5 120.9(6) . . ?
C7 C6 H6 119.6 . . ?
O1 C7 C6 115.6(6) . . ?
O1 C7 C8 124.0(6) . . ?
C6 C7 C8 120.4(6) . . ?
C7 C8 H8 119.9 . . ?
C7 C8 C9 120.2(5) . . ?
C9 C8 H8 119.9 . . ?
C4 C9 C24 120.2(5) . . ?
C8 C9 C4 118.7(5) . . ?
C8 C9 C24 121.1(5) . . ?
C5 C10 H10 106.3 . . ?
C11 C10 C5 111.7(5) . . ?
C11 C10 H10 106.3 . . ?
C11 C10 C17 112.3(5) . . ?
C17 C10 C5 113.5(5) . . ?
C17 C10 H10 106.3 . . ?
C12 C11 C10 119.7(6) . . ?
C16 C11 C10 123.1(6) . . ?
C16 C11 C12 117.3(7) . . ?
C11 C12 H12 119.6 . . ?
C13 C12 C11 120.9(7) . . ?
C13 C12 H12 119.6 . . ?
C12 C13 H13 119.8 . . ?
C14 C13 C12 120.4(7) . . ?
C14 C13 H13 119.8 . . ?
C13 C14 H14 120.3 . . ?
C13 C14 C15 119.5(7) . . ?
C15 C14 H14 120.3 . . ?
C14 C15 H15 119.9 . . ?
C14 C15 C16 120.2(7) . . ?
C16 C15 H15 119.9 . . ?
C11 C16 H16 119.2 . . ?
C15 C16 C11 121.6(7) . . ?
C15 C16 H16 119.2 . . ?
C18 C17 C10 118.9(6) . . ?
C18 C17 C22 117.3(6) . . ?
C22 C17 C10 123.8(6) . . ?
C17 C18 H18 119.2 . . ?
C19 C18 C17 121.6(7) . . ?
C19 C18 H18 119.2 . . ?
C18 C19 H19 119.8 . . ?
C20 C19 C18 120.4(7) . . ?
C20 C19 H19 119.8 . . ?
C19 C20 H20 120.4 . . ?
C19 C20 C21 119.1(7) . . ?
C21 C20 H20 120.4 . . ?
C20 C21 H21 119.7 . . ?
C22 C21 C20 120.6(7) . . ?
C22 C21 H21 119.7 . . ?
C17 C22 H22 119.5 . . ?
C21 C22 C17 121.0(7) . . ?
C21 C22 H22 119.5 . . ?
O1 C23 H23A 109.5 . . ?
O1 C23 H23B 109.5 . . ?
O1 C23 H23C 109.5 . . ?
H23A C23 H23B 109.5 . . ?
H23A C23 H23C 109.5 . . ?
H23B C23 H23C 109.5 . . ?
C9 C24 H24 106.4 . . ?
C9 C24 C25 112.8(5) . . ?
C9 C24 C31 109.3(5) . . ?
C25 C24 H24 106.4 . . ?
C25 C24 C31 115.1(5) . . ?
C31 C24 H24 106.4 . . ?
C26 C25 C24 120.1(5) . . ?
C30 C25 C24 121.7(6) . . ?
C30 C25 C26 118.1(6) . . ?
C25 C26 H26 119.5 . . ?
C27 C26 C25 121.0(6) . . ?
C27 C26 H26 119.5 . . ?
C26 C27 H27 119.7 . . ?
C26 C27 C28 120.6(7) . . ?
C28 C27 H27 119.7 . . ?
C27 C28 H28 120.7 . . ?
C29 C28 C27 118.6(7) . . ?
C29 C28 H28 120.7 . . ?
C28 C29 H29 119.3 . . ?
C28 C29 C30 121.4(7) . . ?
C30 C29 H29 119.3 . . ?
C25 C30 C29 120.2(7) . . ?
C25 C30 H30 119.9 . . ?
C29 C30 H30 119.9 . . ?
C32 C31 C24 121.1(5) . . ?
C32 C31 C36 117.6(6) . . ?
C36 C31 C24 121.2(5) . . ?
C31 C32 H32 118.9 . . ?
C33 C32 C31 122.3(6) . . ?
C33 C32 H32 118.9 . . ?
C32 C33 H33 120.0 . . ?
C32 C33 C34 120.0(7) . . ?
C34 C33 H33 120.0 . . ?
C33 C34 H34 120.8 . . ?
C35 C34 C33 118.5(7) . . ?
C35 C34 H34 120.8 . . ?
C34 C35 H35 119.5 . . ?
C36 C35 C34 120.9(6) . . ?
C36 C35 H35 119.5 . . ?
C31 C36 H36 119.7 . . ?
C35 C36 C31 120.7(6) . . ?
C35 C36 H36 119.7 . . ?
C2 C37 H37A 109.5 . . ?
C2 C37 H37B 109.5 . . ?
C2 C37 H37C 109.5 . . ?
H37A C37 H37B 109.5 . . ?
H37A C37 H37C 109.5 . . ?
H37B C37 H37C 109.5 . . ?
C3 C38 H38A 109.5 . . ?
C3 C38 H38B 109.5 . . ?
C3 C38 H38C 109.5 . . ?
H38A C38 H38B 109.5 . . ?
H38A C38 H38C 109.5 . . ?
H38B C38 H38C 109.5 . . ?
N2 C39 H39A 108.2 . . ?
N2 C39 H39B 108.2 . . ?
N2 C39 C40 116.5(4) . . ?
H39A C39 H39B 107.3 . . ?
C40 C39 H39A 108.2 . . ?
C40 C39 H39B 108.2 . . ?
C41 C40 C39 120.7(5) . . ?
C45 C40 C39 118.3(5) . . ?
C45 C40 C41 120.9(5) . . ?
C40 C41 C42 119.2(5) . . ?
C40 C41 C46 118.3(5) . . ?
C42 C41 C46 122.6(5) . . ?
C41 C42 C49 120.6(5) . . ?
C43 C42 C41 119.7(5) . . ?
C43 C42 C49 119.5(5) . . ?
C42 C43 C47 123.3(5) . . ?
C44 C43 C42 119.8(6) . . ?
C44 C43 C47 116.9(6) . . ?
C43 C44 H44 119.0 . . ?
C43 C44 C45 122.0(6) . . ?
C45 C44 H44 119.0 . . ?
C40 C45 C48 123.4(6) . . ?
C44 C45 C40 118.4(5) . . ?
C44 C45 C48 118.2(6) . . ?
C41 C46 H46A 109.5 . . ?
C41 C46 H46B 109.5 . . ?
C41 C46 H46C 109.5 . . ?
H46A C46 H46B 109.5 . . ?
H46A C46 H46C 109.5 . . ?
H46B C46 H46C 109.5 . . ?
C43 C47 H47A 109.5 . . ?
C43 C47 H47B 109.5 . . ?
C43 C47 H47C 109.5 . . ?
H47A C47 H47B 109.5 . . ?
H47A C47 H47C 109.5 . . ?
H47B C47 H47C 109.5 . . ?
C45 C48 H48A 109.5 . . ?
C45 C48 H48B 109.5 . . ?
C45 C48 H48C 109.5 . . ?
H48A C48 H48B 109.5 . . ?
H48A C48 H48C 109.5 . . ?
H48B C48 H48C 109.5 . . ?
N4 C49 C42 115.7(5) . . ?
N4 C49 H49A 108.4 . . ?
N4 C49 H49B 108.4 . . ?
C42 C49 H49A 108.4 . . ?
C42 C49 H49B 108.4 . . ?
H49A C49 H49B 107.4 . . ?
N3 C50 Au2 125.9(4) . . ?
N3 C50 N4 105.3(5) . . ?
N4 C50 Au2 128.7(5) . . ?
N3 C51 C86 123.3(5) . . ?
C52 C51 N3 105.8(5) . . ?
C52 C51 C86 130.9(6) . . ?
N4 C52 C87 122.9(5) . . ?
C51 C52 N4 107.5(5) . . ?
C51 C52 C87 129.5(6) . . ?
C54 C53 N3 119.6(5) . . ?
C54 C53 C58 121.9(5) . . ?
C58 C53 N3 118.3(6) . . ?
C53 C54 C55 119.0(5) . . ?
C53 C54 C59 120.6(5) . . ?
C55 C54 C59 120.4(6) . . ?
C54 C55 H55 120.3 . . ?
C56 C55 C54 119.5(6) . . ?
C56 C55 H55 120.3 . . ?
O2 C56 C55 124.0(6) . . ?
O2 C56 C57 115.2(5) . . ?
C55 C56 C57 120.8(6) . . ?
C56 C57 H57 119.6 . . ?
C58 C57 C56 120.9(6) . . ?
C58 C57 H57 119.6 . . ?
C53 C58 C73 121.4(5) . . ?
C57 C58 C53 117.9(6) . . ?
C57 C58 C73 120.7(5) . . ?
C54 C59 H59 105.7 . . ?
C60 C59 C54 112.9(5) . . ?
C60 C59 H59 105.7 . . ?
C66 C59 C54 111.4(5) . . ?
C66 C59 H59 105.7 . . ?
C66 C59 C60 114.5(5) . . ?
C61 C60 C59 119.2(5) . . ?
C65 C60 C59 123.2(5) . . ?
C65 C60 C61 117.6(6) . . ?
C60 C61 H61 119.4 . . ?
C62 C61 C60 121.2(6) . . ?
C62 C61 H61 119.4 . . ?
C61 C62 H62 119.9 . . ?
C61 C62 C63 120.2(6) . . ?
C63 C62 H62 119.9 . . ?
C62 C63 H63 120.5 . . ?
C64 C63 C62 119.1(6) . . ?
C64 C63 H63 120.5 . . ?
C63 C64 H64 119.6 . . ?
C63 C64 C65 120.7(6) . . ?
C65 C64 H64 119.6 . . ?
C60 C65 C64 121.2(6) . . ?
C60 C65 H65 119.4 . . ?
C64 C65 H65 119.4 . . ?
C67 C66 C59 123.6(6) . . ?
C67 C66 C71 118.0(6) . . ?
C71 C66 C59 118.4(6) . . ?
C66 C67 H67 120.1 . . ?
C66 C67 C68 119.7(7) . . ?
C68 C67 H67 120.1 . . ?
C67 C68 H68 119.2 . . ?
C69 C68 C67 121.6(8) . . ?
C69 C68 H68 119.2 . . ?
C68 C69 H69 120.4 . . ?
C68 C69 C70 119.2(8) . . ?
C70 C69 H69 120.4 . . ?
C69 C70 H70 119.7 . . ?
C71 C70 C69 120.6(8) . . ?
C71 C70 H70 119.7 . . ?
C66 C71 H71 119.6 . . ?
C70 C71 C66 120.7(8) . . ?
C70 C71 H71 119.6 . . ?
O2 C72 H72A 109.5 . . ?
O2 C72 H72B 109.5 . . ?
O2 C72 H72C 109.5 . . ?
H72A C72 H72B 109.5 . . ?
H72A C72 H72C 109.5 . . ?
H72B C72 H72C 109.5 . . ?
C58 C73 H73 106.3 . . ?
C58 C73 C74 111.4(5) . . ?
C58 C73 C80 110.5(6) . . ?
C74 C73 H73 106.3 . . ?
C74 C73 C80 115.3(6) . . ?
C80 C73 H73 106.3 . . ?
C75 C74 C73 116.5(6) . . ?
C79 C74 C73 124.6(7) . . ?
C79 C74 C75 118.9(7) . . ?
C74 C75 H75 120.1 . . ?
C76 C75 C74 119.8(8) . . ?
C76 C75 H75 120.1 . . ?
C75 C76 H76 119.9 . . ?
C77 C76 C75 120.2(10) . . ?
C77 C76 H76 119.9 . . ?
C76 C77 H77 119.7 . . ?
C76 C77 C78 120.6(8) . . ?
C78 C77 H77 119.7 . . ?
C77 C78 H78 119.6 . . ?
C77 C78 C79 120.8(9) . . ?
C79 C78 H78 119.6 . . ?
C74 C79 C78 119.7(9) . . ?
C74 C79 H79 120.2 . . ?
C78 C79 H79 120.2 . . ?
C81 C80 C73 123.0(6) . . ?
C81 C80 C85 117.5(7) . . ?
C85 C80 C73 119.4(6) . . ?
C80 C81 H81 119.2 . . ?
C82 C81 C80 121.6(7) . . ?
C82 C81 H81 119.2 . . ?
C81 C82 H82 119.8 . . ?
C83 C82 C81 120.5(7) . . ?
C83 C82 H82 119.8 . . ?
C82 C83 H83 120.5 . . ?
C82 C83 C84 119.0(7) . . ?
C84 C83 H83 120.5 . . ?
C83 C84 H84 119.7 . . ?
C85 C84 C83 120.6(8) . . ?
C85 C84 H84 119.7 . . ?
C80 C85 H85 119.6 . . ?
C84 C85 C80 120.8(7) . . ?
C84 C85 H85 119.6 . . ?
C51 C86 H86A 109.5 . . ?
C51 C86 H86B 109.5 . . ?
C51 C86 H86C 109.5 . . ?
H86A C86 H86B 109.5 . . ?
H86A C86 H86C 109.5 . . ?
H86B C86 H86C 109.5 . . ?
C52 C87 H87A 109.5 . . ?
C52 C87 H87B 109.5 . . ?
C52 C87 H87C 109.5 . . ?
H87A C87 H87B 109.5 . . ?
H87A C87 H87C 109.5 . . ?
H87B C87 H87C 109.5 . . ?

loop_
_geom_bond_atom_site_label_1
_geom_bond_atom_site_label_2
_geom_bond_distance
_geom_bond_site_symmetry_2
_geom_bond_publ_flag
Au1 Br1 2.3979(7) . ?
Au1 C1 1.971(6) . ?
Au2 Br2 2.3859(8) . ?
Au2 C50 1.986(6) . ?
N1 C1 1.377(7) . ?
N1 C2 1.389(8) . ?
N1 C4 1.441(7) . ?
N2 C1 1.366(7) . ?
N2 C3 1.392(8) . ?
N2 C39 1.479(7) . ?
N3 C50 1.350(8) . ?
N3 C51 1.405(7) . ?
N3 C53 1.447(7) . ?
N4 C49 1.472(7) . ?
N4 C50 1.360(7) . ?
N4 C52 1.392(7) . ?
O1 C7 1.367(7) . ?
O1 C23 1.420(8) . ?
O2 C56 1.372(7) . ?
O2 C72 1.418(8) . ?
C2 C3 1.347(8) . ?
C2 C37 1.494(8) . ?
C3 C38 1.484(8) . ?
C4 C5 1.403(8) . ?
C4 C9 1.402(8) . ?
C5 C6 1.385(8) . ?
C5 C10 1.527(8) . ?
C6 H6 0.9500 . ?
C6 C7 1.382(8) . ?
C7 C8 1.389(9) . ?
C8 H8 0.9500 . ?
C8 C9 1.396(8) . ?
C9 C24 1.520(8) . ?
C10 H10 1.0000 . ?
C10 C11 1.516(9) . ?
C10 C17 1.519(9) . ?
C11 C12 1.396(10) . ?
C11 C16 1.378(9) . ?
C12 H12 0.9500 . ?
C12 C13 1.385(11) . ?
C13 H13 0.9500 . ?
C13 C14 1.362(11) . ?
C14 H14 0.9500 . ?
C14 C15 1.375(11) . ?
C15 H15 0.9500 . ?
C15 C16 1.377(10) . ?
C16 H16 0.9500 . ?
C17 C18 1.390(9) . ?
C17 C22 1.396(9) . ?
C18 H18 0.9500 . ?
C18 C19 1.386(10) . ?
C19 H19 0.9500 . ?
C19 C20 1.370(10) . ?
C20 H20 0.9500 . ?
C20 C21 1.386(11) . ?
C21 H21 0.9500 . ?
C21 C22 1.382(11) . ?
C22 H22 0.9500 . ?
C23 H23A 0.9800 . ?
C23 H23B 0.9800 . ?
C23 H23C 0.9800 . ?
C24 H24 1.0000 . ?
C24 C25 1.530(9) . ?
C24 C31 1.535(9) . ?
C25 C26 1.399(10) . ?
C25 C30 1.392(9) . ?
C26 H26 0.9500 . ?
C26 C27 1.383(9) . ?
C27 H27 0.9500 . ?
C27 C28 1.397(10) . ?
C28 H28 0.9500 . ?
C28 C29 1.369(11) . ?
C29 H29 0.9500 . ?
C29 C30 1.401(10) . ?
C30 H30 0.9500 . ?
C31 C32 1.381(9) . ?
C31 C36 1.398(8) . ?
C32 H32 0.9500 . ?
C32 C33 1.381(10) . ?
C33 H33 0.9500 . ?
C33 C34 1.394(10) . ?
C34 H34 0.9500 . ?
C34 C35 1.391(10) . ?
C35 H35 0.9500 . ?
C35 C36 1.389(10) . ?
C36 H36 0.9500 . ?
C37 H37A 0.9800 . ?
C37 H37B 0.9800 . ?
C37 H37C 0.9800 . ?
C38 H38A 0.9800 . ?
C38 H38B 0.9800 . ?
C38 H38C 0.9800 . ?
C39 H39A 0.9900 . ?
C39 H39B 0.9900 . ?
C39 C40 1.511(8) . ?
C40 C41 1.411(8) . ?
C40 C45 1.394(8) . ?
C41 C42 1.411(8) . ?
C41 C46 1.506(8) . ?
C42 C43 1.395(8) . ?
C42 C49 1.532(8) . ?
C43 C44 1.383(8) . ?
C43 C47 1.519(8) . ?
C44 H44 0.9500 . ?
C44 C45 1.392(8) . ?
C45 C48 1.514(8) . ?
C46 H46A 0.9800 . ?
C46 H46B 0.9800 . ?
C46 H46C 0.9800 . ?
C47 H47A 0.9800 . ?
C47 H47B 0.9800 . ?
C47 H47C 0.9800 . ?
C48 H48A 0.9800 . ?
C48 H48B 0.9800 . ?
C48 H48C 0.9800 . ?
C49 H49A 0.9900 . ?
C49 H49B 0.9900 . ?
C51 C52 1.353(8) . ?
C51 C86 1.487(8) . ?
C52 C87 1.485(8) . ?
C53 C54 1.387(9) . ?
C53 C58 1.410(8) . ?
C54 C55 1.404(8) . ?
C54 C59 1.522(8) . ?
C55 H55 0.9500 . ?
C55 C56 1.388(8) . ?
C56 C57 1.390(9) . ?
C57 H57 0.9500 . ?
C57 C58 1.384(9) . ?
C58 C73 1.515(9) . ?
C59 H59 1.0000 . ?
C59 C60 1.511(8) . ?
C59 C66 1.508(9) . ?
C60 C61 1.400(8) . ?
C60 C65 1.389(9) . ?
C61 H61 0.9500 . ?
C61 C62 1.386(9) . ?
C62 H62 0.9500 . ?
C62 C63 1.398(10) . ?
C63 H63 0.9500 . ?
C63 C64 1.370(9) . ?
C64 H64 0.9500 . ?
C64 C65 1.394(9) . ?
C65 H65 0.9500 . ?
C66 C67 1.391(9) . ?
C66 C71 1.417(9) . ?
C67 H67 0.9500 . ?
C67 C68 1.393(10) . ?
C68 H68 0.9500 . ?
C68 C69 1.364(11) . ?
C69 H69 0.9500 . ?
C69 C70 1.386(12) . ?
C70 H70 0.9500 . ?
C70 C71 1.367(11) . ?
C71 H71 0.9500 . ?
C72 H72A 0.9800 . ?
C72 H72B 0.9800 . ?
C72 H72C 0.9800 . ?
C73 H73 1.0000 . ?
C73 C74 1.522(9) . ?
C73 C80 1.526(9) . ?
C74 C75 1.406(11) . ?
C74 C79 1.377(10) . ?
C75 H75 0.9500 . ?
C75 C76 1.400(10) . ?
C76 H76 0.9500 . ?
C76 C77 1.352(14) . ?
C77 H77 0.9500 . ?
C77 C78 1.363(15) . ?
C78 H78 0.9500 . ?
C78 C79 1.401(12) . ?
C79 H79 0.9500 . ?
C80 C81 1.387(10) . ?
C80 C85 1.388(10) . ?
C81 H81 0.9500 . ?
C81 C82 1.373(10) . ?
C82 H82 0.9500 . ?
C82 C83 1.370(11) . ?
C83 H83 0.9500 . ?
C83 C84 1.381(11) . ?
C84 H84 0.9500 . ?
C84 C85 1.380(11) . ?
C85 H85 0.9500 . ?
C86 H86A 0.9800 . ?
C86 H86B 0.9800 . ?
C86 H86C 0.9800 . ?
C87 H87A 0.9800 . ?
C87 H87B 0.9800 . ?
C87 H87C 0.9800 . ?

loop_
_geom_torsion_atom_site_label_1
_geom_torsion_atom_site_label_2
_geom_torsion_atom_site_label_3
_geom_torsion_atom_site_label_4
_geom_torsion
_geom_torsion_site_symmetry_1
_geom_torsion_site_symmetry_2
_geom_torsion_site_symmetry_3
_geom_torsion_site_symmetry_4
_geom_torsion_publ_flag
N1 C2 C3 N2 -0.2(6) . . . . ?
N1 C2 C3 C38 -178.7(6) . . . . ?
N1 C4 C5 C6 179.3(6) . . . . ?
N1 C4 C5 C10 1.0(9) . . . . ?
N1 C4 C9 C8 -176.8(6) . . . . ?
N1 C4 C9 C24 1.8(9) . . . . ?
N2 C39 C40 C41 68.6(7) . . . . ?
N2 C39 C40 C45 -116.0(6) . . . . ?
N3 C51 C52 N4 -0.6(7) . . . . ?
N3 C51 C52 C87 177.5(6) . . . . ?
N3 C53 C54 C55 -177.5(5) . . . . ?
N3 C53 C54 C59 1.7(8) . . . . ?
N3 C53 C58 C57 179.1(5) . . . . ?
N3 C53 C58 C73 -1.0(9) . . . . ?
O1 C7 C8 C9 -179.3(6) . . . . ?
O2 C56 C57 C58 179.4(6) . . . . ?
C1 N1 C2 C3 1.1(7) . . . . ?
C1 N1 C2 C37 178.8(5) . . . . ?
C1 N1 C4 C5 95.3(7) . . . . ?
C1 N1 C4 C9 -86.1(7) . . . . ?
C1 N2 C3 C2 -0.8(7) . . . . ?
C1 N2 C3 C38 177.9(5) . . . . ?
C1 N2 C39 C40 37.0(8) . . . . ?
C2 N1 C1 Au1 -177.0(4) . . . . ?
C2 N1 C1 N2 -1.5(6) . . . . ?
C2 N1 C4 C5 -82.9(8) . . . . ?
C2 N1 C4 C9 95.7(7) . . . . ?
C3 N2 C1 Au1 176.7(4) . . . . ?
C3 N2 C1 N1 1.4(6) . . . . ?
C3 N2 C39 C40 -149.8(5) . . . . ?
C4 N1 C1 Au1 4.6(8) . . . . ?
C4 N1 C1 N2 -179.9(5) . . . . ?
C4 N1 C2 C3 179.4(5) . . . . ?
C4 N1 C2 C37 -2.9(9) . . . . ?
C4 C5 C6 C7 -2.7(10) . . . . ?
C4 C5 C10 C11 -137.9(6) . . . . ?
C4 C5 C10 C17 93.9(7) . . . . ?
C4 C9 C24 C25 148.1(6) . . . . ?
C4 C9 C24 C31 -82.6(7) . . . . ?
C5 C4 C9 C8 1.8(9) . . . . ?
C5 C4 C9 C24 -179.6(6) . . . . ?
C5 C6 C7 O1 -178.1(6) . . . . ?
C5 C6 C7 C8 2.3(11) . . . . ?
C5 C10 C11 C12 57.2(8) . . . . ?
C5 C10 C11 C16 -124.2(7) . . . . ?
C5 C10 C17 C18 -151.1(6) . . . . ?
C5 C10 C17 C22 30.2(8) . . . . ?
C6 C5 C10 C11 43.8(8) . . . . ?
C6 C5 C10 C17 -84.3(8) . . . . ?
C6 C7 C8 C9 0.3(11) . . . . ?
C7 C8 C9 C4 -2.3(10) . . . . ?
C7 C8 C9 C24 179.1(6) . . . . ?
C8 C9 C24 C25 -33.3(8) . . . . ?
C8 C9 C24 C31 96.0(7) . . . . ?
C9 C4 C5 C6 0.7(10) . . . . ?
C9 C4 C5 C10 -177.6(6) . . . . ?
C9 C24 C25 C26 -42.0(8) . . . . ?
C9 C24 C25 C30 141.6(6) . . . . ?
C9 C24 C31 C32 130.6(6) . . . . ?
C9 C24 C31 C36 -46.1(7) . . . . ?
C10 C5 C6 C7 175.6(6) . . . . ?
C10 C11 C12 C13 175.2(6) . . . . ?
C10 C11 C16 C15 -176.2(6) . . . . ?
C10 C17 C18 C19 -177.2(6) . . . . ?
C10 C17 C22 C21 178.0(7) . . . . ?
C11 C10 C17 C18 81.0(7) . . . . ?
C11 C10 C17 C22 -97.6(7) . . . . ?
C11 C12 C13 C14 2.0(12) . . . . ?
C12 C11 C16 C15 2.5(10) . . . . ?
C12 C13 C14 C15 0.6(12) . . . . ?
C13 C14 C15 C16 -1.6(12) . . . . ?
C14 C15 C16 C11 0.0(12) . . . . ?
C16 C11 C12 C13 -3.5(11) . . . . ?
C17 C10 C11 C12 -174.0(6) . . . . ?
C17 C10 C11 C16 4.6(8) . . . . ?
C17 C18 C19 C20 -1.6(11) . . . . ?
C18 C17 C22 C21 -0.6(10) . . . . ?
C18 C19 C20 C21 0.7(12) . . . . ?
C19 C20 C21 C22 0.2(12) . . . . ?
C20 C21 C22 C17 -0.2(12) . . . . ?
C22 C17 C18 C19 1.5(10) . . . . ?
C23 O1 C7 C6 175.4(7) . . . . ?
C23 O1 C7 C8 -4.9(11) . . . . ?
C24 C25 C26 C27 -178.7(6) . . . . ?
C24 C25 C30 C29 177.7(6) . . . . ?
C24 C31 C32 C33 -176.8(6) . . . . ?
C24 C31 C36 C35 177.1(6) . . . . ?
C25 C24 C31 C32 -101.4(7) . . . . ?
C25 C24 C31 C36 81.9(7) . . . . ?
C25 C26 C27 C28 1.7(11) . . . . ?
C26 C25 C30 C29 1.2(9) . . . . ?
C26 C27 C28 C29 0.0(11) . . . . ?
C27 C28 C29 C30 -1.0(11) . . . . ?
C28 C29 C30 C25 0.3(11) . . . . ?
C30 C25 C26 C27 -2.2(10) . . . . ?
C31 C24 C25 C26 -168.3(5) . . . . ?
C31 C24 C25 C30 15.3(8) . . . . ?
C31 C32 C33 C34 -0.2(11) . . . . ?
C32 C31 C36 C35 0.3(9) . . . . ?
C32 C33 C34 C35 0.1(11) . . . . ?
C33 C34 C35 C36 0.2(11) . . . . ?
C34 C35 C36 C31 -0.4(11) . . . . ?
C36 C31 C32 C33 0.0(10) . . . . ?
C37 C2 C3 N2 -177.7(6) . . . . ?
C37 C2 C3 C38 3.7(11) . . . . ?
C39 N2 C1 Au1 -9.5(8) . . . . ?
C39 N2 C1 N1 175.2(5) . . . . ?
C39 N2 C3 C2 -174.8(5) . . . . ?
C39 N2 C3 C38 3.9(9) . . . . ?
C39 C40 C41 C42 176.6(5) . . . . ?
C39 C40 C41 C46 -3.5(8) . . . . ?
C39 C40 C45 C44 -175.9(5) . . . . ?
C39 C40 C45 C48 4.0(8) . . . . ?
C40 C41 C42 C43 -0.8(8) . . . . ?
C40 C41 C42 C49 -175.2(5) . . . . ?
C41 C40 C45 C44 -0.5(8) . . . . ?
C41 C40 C45 C48 179.5(5) . . . . ?
C41 C42 C43 C44 -0.6(8) . . . . ?
C41 C42 C43 C47 -179.5(5) . . . . ?
C41 C42 C49 N4 -124.1(6) . . . . ?
C42 C43 C44 C45 1.4(9) . . . . ?
C43 C42 C49 N4 61.5(7) . . . . ?
C43 C44 C45 C40 -0.9(8) . . . . ?
C43 C44 C45 C48 179.1(5) . . . . ?
C45 C40 C41 C42 1.3(8) . . . . ?
C45 C40 C41 C46 -178.8(5) . . . . ?
C46 C41 C42 C43 179.3(5) . . . . ?
C46 C41 C42 C49 5.0(8) . . . . ?
C47 C43 C44 C45 -179.6(5) . . . . ?
C49 N4 C50 Au2 2.5(8) . . . . ?
C49 N4 C50 N3 -176.1(5) . . . . ?
C49 N4 C52 C51 176.2(5) . . . . ?
C49 N4 C52 C87 -2.1(9) . . . . ?
C49 C42 C43 C44 173.9(5) . . . . ?
C49 C42 C43 C47 -5.0(8) . . . . ?
C50 N3 C51 C52 0.4(7) . . . . ?
C50 N3 C51 C86 178.3(6) . . . . ?
C50 N3 C53 C54 89.1(7) . . . . ?
C50 N3 C53 C58 -85.6(7) . . . . ?
C50 N4 C49 C42 -120.4(6) . . . . ?
C50 N4 C52 C51 0.7(7) . . . . ?
C50 N4 C52 C87 -177.6(6) . . . . ?
C51 N3 C50 Au2 -178.6(4) . . . . ?
C51 N3 C50 N4 0.0(7) . . . . ?
C51 N3 C53 C54 -84.1(7) . . . . ?
C51 N3 C53 C58 101.2(7) . . . . ?
C52 N4 C49 C42 64.6(8) . . . . ?
C52 N4 C50 Au2 178.1(4) . . . . ?
C52 N4 C50 N3 -0.4(7) . . . . ?
C53 N3 C50 Au2 7.3(8) . . . . ?
C53 N3 C50 N4 -174.1(5) . . . . ?
C53 N3 C51 C52 174.3(6) . . . . ?
C53 N3 C51 C86 -7.8(9) . . . . ?
C53 C54 C55 C56 -0.4(9) . . . . ?
C53 C54 C59 C60 91.7(7) . . . . ?
C53 C54 C59 C66 -137.9(6) . . . . ?
C53 C58 C73 C74 150.7(6) . . . . ?
C53 C58 C73 C80 -79.7(7) . . . . ?
C54 C53 C58 C57 4.4(9) . . . . ?
C54 C53 C58 C73 -175.6(6) . . . . ?
C54 C55 C56 O2 -177.9(6) . . . . ?
C54 C55 C56 C57 2.0(9) . . . . ?
C54 C59 C60 C61 -132.6(6) . . . . ?
C54 C59 C60 C65 45.6(8) . . . . ?
C54 C59 C66 C67 -105.8(7) . . . . ?
C54 C59 C66 C71 75.5(7) . . . . ?
C55 C54 C59 C60 -89.2(7) . . . . ?
C55 C54 C59 C66 41.3(7) . . . . ?
C55 C56 C57 C58 -0.5(10) . . . . ?
C56 C57 C58 C53 -2.7(9) . . . . ?
C56 C57 C58 C73 177.4(6) . . . . ?
C57 C58 C73 C74 -29.3(9) . . . . ?
C57 C58 C73 C80 100.2(7) . . . . ?
C58 C53 C54 C55 -2.9(9) . . . . ?
C58 C53 C54 C59 176.2(5) . . . . ?
C58 C73 C74 C75 -73.0(8) . . . . ?
C58 C73 C74 C79 103.8(8) . . . . ?
C58 C73 C80 C81 -45.5(8) . . . . ?
C58 C73 C80 C85 131.7(7) . . . . ?
C59 C54 C55 C56 -179.5(5) . . . . ?
C59 C60 C61 C62 177.6(6) . . . . ?
C59 C60 C65 C64 -178.3(6) . . . . ?
C59 C66 C67 C68 -177.1(6) . . . . ?
C59 C66 C71 C70 177.7(7) . . . . ?
C60 C59 C66 C67 23.8(8) . . . . ?
C60 C59 C66 C71 -154.9(6) . . . . ?
C60 C61 C62 C63 0.4(10) . . . . ?
C61 C60 C65 C64 -0.1(10) . . . . ?
C61 C62 C63 C64 0.6(10) . . . . ?
C62 C63 C64 C65 -1.4(11) . . . . ?
C63 C64 C65 C60 1.2(11) . . . . ?
C65 C60 C61 C62 -0.7(9) . . . . ?
C66 C59 C60 C61 98.5(7) . . . . ?
C66 C59 C60 C65 -83.3(7) . . . . ?
C66 C67 C68 C69 0.8(10) . . . . ?
C67 C66 C71 C70 -1.1(10) . . . . ?
C67 C68 C69 C70 -3.6(12) . . . . ?
C68 C69 C70 C71 4.1(13) . . . . ?
C69 C70 C71 C66 -1.8(12) . . . . ?
C71 C66 C67 C68 1.6(9) . . . . ?
C72 O2 C56 C55 -5.2(9) . . . . ?
C72 O2 C56 C57 174.9(6) . . . . ?
C73 C74 C75 C76 175.4(7) . . . . ?
C73 C74 C79 C78 -175.5(7) . . . . ?
C73 C80 C81 C82 176.1(7) . . . . ?
C73 C80 C85 C84 -176.0(8) . . . . ?
C74 C73 C80 C81 81.9(8) . . . . ?
C74 C73 C80 C85 -100.9(8) . . . . ?
C74 C75 C76 C77 0.7(13) . . . . ?
C75 C74 C79 C78 1.3(11) . . . . ?
C75 C76 C77 C78 0.6(13) . . . . ?
C76 C77 C78 C79 -0.9(13) . . . . ?
C77 C78 C79 C74 0.0(12) . . . . ?
C79 C74 C75 C76 -1.6(11) . . . . ?
C80 C73 C74 C75 160.0(6) . . . . ?
C80 C73 C74 C79 -23.1(10) . . . . ?
C80 C81 C82 C83 0.8(12) . . . . ?
C81 C80 C85 C84 1.4(12) . . . . ?
C81 C82 C83 C84 -0.6(13) . . . . ?
C82 C83 C84 C85 0.9(14) . . . . ?
C83 C84 C85 C80 -1.3(14) . . . . ?
C85 C80 C81 C82 -1.1(11) . . . . ?
C86 C51 C52 N4 -178.3(6) . . . . ?
C86 C51 C52 C87 -0.2(12) . . . . ?

loop_
_exptl_oxdiff_crystal_face_indexfrac_h
_exptl_oxdiff_crystal_face_indexfrac_k
_exptl_oxdiff_crystal_face_indexfrac_l
_exptl_oxdiff_crystal_face_x
_exptl_oxdiff_crystal_face_y
_exptl_oxdiff_crystal_face_z
-2.0829 11.0362 -11.1252 -0.0195 -0.0617 0.9979
1.9869 -11.2392 10.7889 0.0254 0.0866 -0.9959
-4.2325 -0.3852 -16.9528 0.1793 0.7660 0.6173
1.8913 12.8464 4.4336 -0.2018 -0.8375 0.5078
-2.6380 -11.6138 -7.7469 0.2209 0.9218 -0.3185
6.1148 -3.2307 5.6958 0.4321 -0.6206 -0.6544
-6.4941 0.1514 -2.6054 -0.5147 0.7422 0.4293
1.8229 11.3191 -11.1984 0.3378 -0.4962 0.7998
-2.6338 -10.8960 10.4487 -0.3952 0.5786 -0.7135
0.4821 0.1872 -22.5210 0.7884 0.3254 0.5221
-2.7472 10.2107 11.8537 -0.8284 -0.3475 0.4392
-0.1738 11.9604 -10.9797 0.1351 -0.3112 0.9407
